data_4310020
loop_
_publ_author_name
'Louise A. Berben'
'Jeffrey R. Long'

_publ_contact_author
;
        Jeffrey R. Long
        Department of Chemistry
        University of California, Berkeley
        United States of America
;
_publ_contact_author_email jrlong@berkeley.edu
_publ_contact_author_fax '510 643-3832'
_publ_contact_author_phone '510 642-0860'
_publ_section_title
;
Homoleptic Trimethylsilylacetylide Complexes of Chromium(III), Iron(II),
and Cobalt(III): Syntheses, Structures, and Ligand Field Parameters
;
_journal_name_full 'Inorganic Chemistry'
_journal_page_first 8459
_journal_page_last 8468
_journal_paper_doi 10.1021/ic051551z
_journal_volume 44
_journal_year 2005
_chemical_formula_structural
;
 [Li3Cr(CCSi(CH3)3)6](C4H8O)6
;
_chemical_formula_sum 'C54 H102 Cr Li3 O6 Si6'
_chemical_formula_weight 1088.72
_chemical_name_systematic
; 
 ? 
;
_space_group_IT_number 205
_symmetry_cell_setting cubic
_symmetry_space_group_name_Hall '-P 2ac 2ab 3'
_symmetry_space_group_name_H-M 'P a -3'
_atom_sites_solution_hydrogens geom
_atom_sites_solution_primary direct
_atom_sites_solution_secondary difmap
_audit_creation_method SHELXL
_cell_angle_alpha 90.00
_cell_angle_beta 90.00
_cell_angle_gamma 90.00
_cell_formula_units_Z 4
_cell_length_a 19.0415(3)
_cell_length_b 19.0415(3)
_cell_length_c 19.0415(3)
_cell_measurement_reflns_used 90
_cell_measurement_temperature 293(2)
_cell_volume 6904.04(19)
_computing_cell_refinement
;
  SMART (Siemens, 1995), SAINT (Siemens, 1995)
;
_computing_data_reduction
;
  SAINT (Siemens, 1995), XPREP (Siemens, 1995)
;
_computing_structure_refinement 'SHELXL-93 (Sheldrick, 1993)'
_computing_structure_solution 'SHELXS-86 (Sheldrick, 1990)'
_diffrn_ambient_temperature 293(2)
_diffrn_measurement_device SMART
_diffrn_measurement_method 'omega scans with profile analysis'
_diffrn_radiation_monochromator graphite
_diffrn_radiation_source 'fine-focus sealed tube'
_diffrn_radiation_type MoK\a
_diffrn_radiation_wavelength 0.71073
_diffrn_reflns_av_R_equivalents 0.0502
_diffrn_reflns_av_sigmaI/netI 0.0237
_diffrn_reflns_limit_h_max 21
_diffrn_reflns_limit_h_min -18
_diffrn_reflns_limit_k_max 21
_diffrn_reflns_limit_k_min -19
_diffrn_reflns_limit_l_max 21
_diffrn_reflns_limit_l_min -11
_diffrn_reflns_number 20783
_diffrn_reflns_theta_max 23.81
_diffrn_reflns_theta_min 1.85
_exptl_absorpt_coefficient_mu 0.309
_exptl_absorpt_correction_type none
_exptl_absorpt_process_details 'Blessing, Acta Cryst. (1995) A51 33'
_exptl_crystal_colour 'dark orange'
_exptl_crystal_density_diffrn 1.047
_exptl_crystal_density_meas ?
_exptl_crystal_description octahedron
_exptl_crystal_F_000 2364
_exptl_crystal_size_max 0.35
_exptl_crystal_size_mid 0.35
_exptl_crystal_size_min 0.28
_refine_diff_density_max 0.188
_refine_diff_density_min -0.282
_refine_diff_density_rms 0.047
_refine_ls_extinction_method none
_refine_ls_goodness_of_fit_all 1.047
_refine_ls_goodness_of_fit_obs 1.139
_refine_ls_matrix_type full
_refine_ls_number_parameters 141
_refine_ls_number_reflns 1778
_refine_ls_number_restraints 0
_refine_ls_restrained_S_all 1.047
_refine_ls_restrained_S_obs 1.139
_refine_ls_R_factor_all 0.0537
_refine_ls_R_factor_obs 0.0374
_refine_ls_shift/esd_max -0.002
_refine_ls_shift/esd_mean 0.000
_refine_ls_structure_factor_coef Fsqd
_refine_ls_weighting_details 'w=1/[\s^2^(Fo^2^)+(0.0736P)^2^+0.8292P] where P=(Fo^2^+2Fc^2^)/3'
_refine_ls_weighting_scheme calc
_refine_ls_wR_factor_all 0.1123
_refine_ls_wR_factor_obs 0.1046
_reflns_number_observed 1337
_reflns_number_total 1778
_reflns_observed_criterion >2sigma(I)
_cod_data_source_file ic051551zsi20050910_072722.cif
_cod_data_source_block lab45c
_cod_depositor_comments
;
The following automatic conversions were performed:

'_refine_ls_weighting_scheme' value 'calc
w=1/[\s^2^(Fo^2^)+(0.0736P)^2^+0.8292P] where P=(Fo^2^+2Fc^2^)/3' was
changed to 'calc'. New tag '_refine_ls_weighting_details' was
created. The value of the new tag was set to
'w=1/[\s^2^(Fo^2^)+(0.0736P)^2^+0.8292P] where P=(Fo^2^+2Fc^2^)/3'.

Automatic conversion script
Id: cif_fix_values 3143 2015-03-26 13:38:13Z robertas 
;
_cod_original_cell_volume 6904.0(2)
_cod_database_code 4310020

loop_
_symmetry_equiv_pos_as_xyz
'x, y, z'
'-x+1/2, -y, z+1/2'
'-x, y+1/2, -z+1/2'
'x+1/2, -y+1/2, -z'
'z, x, y'
'z+1/2, -x+1/2, -y'
'-z+1/2, -x, y+1/2'
'-z, x+1/2, -y+1/2'
'y, z, x'
'-y, z+1/2, -x+1/2'
'y+1/2, -z+1/2, -x'
'-y+1/2, -z, x+1/2'
'-x, -y, -z'
'x-1/2, y, -z-1/2'
'x, -y-1/2, z-1/2'
'-x-1/2, y-1/2, z'
'-z, -x, -y'
'-z-1/2, x-1/2, y'
'z-1/2, x, -y-1/2'
'z, -x-1/2, y-1/2'
'-y, -z, -x'
'y, -z-1/2, x-1/2'
'-y-1/2, z-1/2, x'
'y-1/2, z, -x-1/2'

loop_
_atom_site_aniso_label
_atom_site_aniso_U_11
_atom_site_aniso_U_22
_atom_site_aniso_U_33
_atom_site_aniso_U_23
_atom_site_aniso_U_13
_atom_site_aniso_U_12
Cr1 0.0218(2) 0.0218(2) 0.0218(2) -0.0019(2) -0.0019(2) -0.0019(2)
C2 0.0332(12) 0.0283(13) 0.0324(13) 0.0000(10) -0.0003(9) -0.0009(10)
C1 0.0242(11) 0.0317(13) 0.0216(11) -0.0007(9) -0.0004(8) -0.0009(9)
Si1 0.0469(4) 0.0234(4) 0.0404(4) -0.0004(3) -0.0083(3) -0.0036(3)
C3 0.053(2) 0.049(2) 0.071(2) -0.0033(14) -0.0154(15) -0.0100(14)
C4 0.078(2) 0.043(2) 0.074(2) -0.0226(15) -0.003(2) 0.0083(15)
C5 0.099(2) 0.045(2) 0.072(2) 0.025(2) -0.028(2) -0.028(2)
Li1 0.034(4) 0.036(4) 0.036(4) 0.004(3) 0.003(3) 0.001(3)
O1 0.040(2) 0.036(2) 0.045(2) 0.013(2) 0.005(2) 0.007(2)
C6 0.043(3) 0.039(4) 0.090(5) 0.022(4) -0.009(3) 0.012(3)
C7 0.132(4) 0.059(2) 0.095(3) 0.011(2) 0.013(3) 0.000(2)
C8 0.064(7) 0.195(21) 0.087(9) 0.002(11) 0.043(6) 0.004(10)
C9 0.063(2) 0.058(2) 0.100(3) 0.031(2) -0.003(2) 0.009(2)
O1A 0.044(2) 0.021(2) 0.041(2) 0.003(2) -0.011(2) 0.002(2)
C10 0.174(12) 0.071(7) 0.084(7) 0.003(6) 0.073(7) 0.030(7)
C11 0.132(4) 0.059(2) 0.095(3) 0.011(2) 0.013(3) 0.000(2)
C12 0.042(4) 0.024(3) 0.055(4) 0.010(3) -0.002(3) 0.015(3)
C13 0.063(2) 0.058(2) 0.100(3) 0.031(2) -0.003(2) 0.009(2)

loop_
_atom_site_label
_atom_site_type_symbol
_atom_site_fract_x
_atom_site_fract_y
_atom_site_fract_z
_atom_site_U_iso_or_equiv
_atom_site_thermal_displace_type
_atom_site_occupancy
_atom_site_calc_flag
_atom_site_refinement_flags
_atom_site_disorder_group
Cr1 Cr 0.0000 0.0000 0.0000 0.0218(2) Uani 1 d S .
C2 C 0.00592(11) 0.17246(12) 0.00844(11) 0.0313(5) Uani 1 d . .
C1 C 0.00101(10) 0.10898(11) 0.00327(10) 0.0258(5) Uani 1 d . .
Si1 Si 0.03586(4) 0.26043(3) 0.03145(4) 0.0369(2) Uani 1 d . .
C3 C 0.12785(13) 0.25194(14) 0.06347(15) 0.0576(8) Uani 1 d . .
H3A H 0.1463(4) 0.2977(2) 0.0738(9) 0.086 Uiso 1 calc R .
H3B H 0.1561(2) 0.2301(9) 0.0279(4) 0.086 Uiso 1 calc R .
H3C H 0.1286(2) 0.2237(8) 0.1052(5) 0.086 Uiso 1 calc R .
C4 C -0.0196(2) 0.29848(15) 0.1020(2) 0.0652(9) Uani 1 d . .
H4A H -0.0024(6) 0.3443(4) 0.1141(7) 0.098 Uiso 1 calc R .
H4B H -0.0180(8) 0.2686(6) 0.1426(4) 0.098 Uiso 1 calc R .
H4C H -0.0672(3) 0.3022(10) 0.0858(4) 0.098 Uiso 1 calc R .
C5 C 0.0340(2) 0.31978(15) -0.0463(2) 0.0719(10) Uani 1 d . .
H5A H 0.0490(11) 0.3659(3) -0.0325(3) 0.108 Uiso 1 calc R .
H5B H -0.0129(3) 0.3221(9) -0.0646(7) 0.108 Uiso 1 calc R .
H5C H 0.0650(9) 0.3019(6) -0.0818(5) 0.108 Uiso 1 calc R .
Li1 Li 0.0010(4) 0.1173(4) -0.1148(4) 0.035(2) Uani 0.50 d P .
O1 O -0.0814(2) 0.1592(2) -0.1599(2) 0.0404(9) Uani 0.50 d P 1
C6 C -0.0891(3) 0.2275(3) -0.1861(5) 0.057(2) Uani 0.50 d P 1
H6A H -0.0472(3) 0.2545(3) -0.1756(5) 0.069 Uiso 0.50 calc PR 1
H6B H -0.0946(3) 0.2258(3) -0.2367(5) 0.069 Uiso 0.50 calc PR 1
C7 C -0.1446(2) 0.2583(2) -0.1576(2) 0.0952(12) Uani 0.50 d P 1
H7A H -0.1809(2) 0.2656(2) -0.1926(2) 0.114 Uiso 0.50 calc PR 1
H7B H -0.1317(2) 0.3035(2) -0.1379(2) 0.114 Uiso 0.50 calc PR 1
C8 C -0.1713(7) 0.2073(7) -0.0982(8) 0.115(7) Uani 0.50 d P 1
H8A H -0.2218(7) 0.2091(7) -0.0916(8) 0.138 Uiso 0.50 calc PR 1
H8B H -0.1473(7) 0.2141(7) -0.0537(8) 0.138 Uiso 0.50 calc PR 1
C9 C -0.1449(2) 0.1355(2) -0.1407(2) 0.0737(10) Uani 0.50 d P 1
H9A H -0.1419(2) 0.0949(2) -0.1101(2) 0.088 Uiso 0.50 calc PR 1
H9B H -0.1744(2) 0.1248(2) -0.1808(2) 0.088 Uiso 0.50 calc PR 1
O1A O -0.1596(2) 0.1600(2) -0.0830(2) 0.0357(9) Uani 0.50 d P 2
C10 C -0.1086(7) 0.1905(5) -0.1891(6) 0.110(4) Uani 0.50 d P 2
H10A H -0.1201(7) 0.1836(5) -0.2382(6) 0.132 Uiso 0.50 calc PR 2
H10B H -0.0580(7) 0.1911(5) -0.1831(6) 0.132 Uiso 0.50 calc PR 2
C11 C -0.1446(2) 0.2583(2) -0.1576(2) 0.0952(12) Uani 0.50 d P 2
H11A H -0.1127(5) 0.2981(4) -0.1573(5) 0.114 Uiso 0.50 calc PR 2
H11B H -0.1869(5) 0.2707(4) -0.1832(5) 0.114 Uiso 0.50 calc PR 2
C12 C -0.1599(5) 0.2351(4) -0.0890(5) 0.040(2) Uani 0.50 d P 2
H12A H -0.2058(5) 0.2526(4) -0.0753(5) 0.048 Uiso 0.50 calc PR 2
H12B H -0.1256(5) 0.2545(4) -0.0567(5) 0.048 Uiso 0.50 calc PR 2
C13 C -0.1449(2) 0.1355(2) -0.1407(2) 0.0737(10) Uani 0.50 d P 2
H13A H -0.1874 0.1189 -0.1632(28) 0.088 Uiso 0.50 calc PR 2
H13B H -0.1138 0.0956 -0.1346(28) 0.088 Uiso 0.50 calc PR 2

loop_
_atom_type_symbol
_atom_type_description
_atom_type_scat_dispersion_real
_atom_type_scat_dispersion_imag
_atom_type_scat_source
C C 0.0033 0.0016 'International Tables Vol C Tables 4.2.6.8 and 6.1.1.4'
H H 0.0000 0.0000 'International Tables Vol C Tables 4.2.6.8 and 6.1.1.4'
Li Li -0.0003 0.0001 'International Tables Vol C Tables 4.2.6.8 and 6.1.1.4'
O O 0.0106 0.0060 'International Tables Vol C Tables 4.2.6.8 and 6.1.1.4'
Si Si 0.0817 0.0704 'International Tables Vol C Tables 4.2.6.8 and 6.1.1.4'
Cr Cr 0.3209 0.6236 'International Tables Vol C Tables 4.2.6.8 and 6.1.1.4'

loop_
_geom_angle_atom_site_label_1
_geom_angle_atom_site_label_2
_geom_angle_atom_site_label_3
_geom_angle
_geom_angle_site_symmetry_1
_geom_angle_site_symmetry_3
_geom_angle_publ_flag
C1 Cr1 C1 87.74(8) 5 9 ?
C1 Cr1 C1 92.26(8) 5 13 ?
C1 Cr1 C1 92.26(8) 9 13 ?
C1 Cr1 C1 87.74(8) 5 . ?
C1 Cr1 C1 87.74(8) 9 . ?
C1 Cr1 C1 180.0 13 . ?
C1 Cr1 C1 92.26(8) 5 21 ?
C1 Cr1 C1 180.0 9 21 ?
C1 Cr1 C1 87.74(8) 13 21 ?
C1 Cr1 C1 92.26(8) . 21 ?
C1 Cr1 C1 180.0 5 17 ?
C1 Cr1 C1 92.26(8) 9 17 ?
C1 Cr1 C1 87.74(8) 13 17 ?
C1 Cr1 C1 92.26(8) . 17 ?
C1 Cr1 C1 87.74(8) 21 17 ?
C1 Cr1 Li1 46.18(15) 5 13 ?
C1 Cr1 Li1 91.21(14) 9 13 ?
C1 Cr1 Li1 46.11(15) 13 13 ?
C1 Cr1 Li1 133.90(15) . 13 ?
C1 Cr1 Li1 88.79(14) 21 13 ?
C1 Cr1 Li1 133.82(15) 17 13 ?
C1 Cr1 Li1 88.79(14) 5 9 ?
C1 Cr1 Li1 46.11(15) 9 9 ?
C1 Cr1 Li1 46.18(15) 13 9 ?
C1 Cr1 Li1 133.82(15) . 9 ?
C1 Cr1 Li1 133.89(15) 21 9 ?
C1 Cr1 Li1 91.21(14) 17 9 ?
Li1 Cr1 Li1 60.016(6) 13 9 ?
C1 Cr1 Li1 46.11(15) 5 5 ?
C1 Cr1 Li1 133.82(15) 9 5 ?
C1 Cr1 Li1 91.21(14) 13 5 ?
C1 Cr1 Li1 88.79(14) . 5 ?
C1 Cr1 Li1 46.18(15) 21 5 ?
C1 Cr1 Li1 133.89(15) 17 5 ?
Li1 Cr1 Li1 60.016(6) 13 5 ?
Li1 Cr1 Li1 119.986(6) 9 5 ?
C1 Cr1 Li1 133.90(15) 5 17 ?
C1 Cr1 Li1 46.18(15) 9 17 ?
C1 Cr1 Li1 88.79(14) 13 17 ?
C1 Cr1 Li1 91.21(14) . 17 ?
C1 Cr1 Li1 133.82(15) 21 17 ?
C1 Cr1 Li1 46.11(15) 17 17 ?
Li1 Cr1 Li1 119.986(6) 13 17 ?
Li1 Cr1 Li1 60.015(6) 9 17 ?
Li1 Cr1 Li1 180.0 5 17 ?
C1 Cr1 Li1 91.21(14) 5 21 ?
C1 Cr1 Li1 133.89(15) 9 21 ?
C1 Cr1 Li1 133.82(15) 13 21 ?
C1 Cr1 Li1 46.18(15) . 21 ?
C1 Cr1 Li1 46.11(15) 21 21 ?
C1 Cr1 Li1 88.79(14) 17 21 ?
Li1 Cr1 Li1 119.985(6) 13 21 ?
Li1 Cr1 Li1 180.0 9 21 ?
Li1 Cr1 Li1 60.015(6) 5 21 ?
Li1 Cr1 Li1 119.984(6) 17 21 ?
C1 Cr1 Li1 133.82(15) 5 . ?
C1 Cr1 Li1 88.79(14) 9 . ?
C1 Cr1 Li1 133.89(15) 13 . ?
C1 Cr1 Li1 46.10(15) . . ?
C1 Cr1 Li1 91.21(14) 21 . ?
C1 Cr1 Li1 46.18(15) 17 . ?
Li1 Cr1 Li1 180.0 13 . ?
Li1 Cr1 Li1 119.984(6) 9 . ?
Li1 Cr1 Li1 119.985(6) 5 . ?
Li1 Cr1 Li1 60.014(6) 17 . ?
Li1 Cr1 Li1 60.015(6) 21 . ?
C1 C2 Si1 163.1(2) . . ?
C1 C2 Li1 61.2(2) . . ?
Si1 C2 Li1 127.3(2) . . ?
C1 C2 Li1 60.3(2) . 21 ?
Si1 C2 Li1 133.5(2) . 21 ?
Li1 C2 Li1 74.42(13) . 21 ?
C2 C1 Cr1 175.1(2) . . ?
C2 C1 Li1 90.6(2) . . ?
Cr1 C1 Li1 92.3(2) . . ?
C2 C1 Li1 91.8(2) . 21 ?
Cr1 C1 Li1 92.2(2) . 21 ?
Li1 C1 Li1 87.74(7) . 21 ?
C2 Si1 C4 110.77(12) . . ?
C2 Si1 C3 107.04(11) . . ?
C4 Si1 C3 109.40(13) . . ?
C2 Si1 C5 111.15(11) . . ?
C4 Si1 C5 109.1(2) . . ?
C3 Si1 C5 109.30(14) . . ?
O1A Li1 C1 117.9(4) 17 . ?
O1 Li1 C1 117.8(4) . . ?
O1A Li1 C1 117.5(4) 17 17 ?
O1 Li1 C1 113.5(4) . 17 ?
C1 Li1 C1 83.2(3) . 17 ?
O1A Li1 C2 101.8(3) 17 . ?
O1 Li1 C2 105.2(3) . . ?
C1 Li1 C2 28.21(12) . . ?
C1 Li1 C2 111.3(3) 17 . ?
O1A Li1 C2 104.0(3) 17 17 ?
O1 Li1 C2 97.3(3) . 17 ?
C1 Li1 C2 111.0(3) . 17 ?
C1 Li1 C2 27.92(12) 17 17 ?
C2 Li1 C2 139.2(3) . 17 ?
O1A Li1 C13 23.5(2) 17 17 ?
C1 Li1 C13 99.0(3) . 17 ?
C1 Li1 C13 103.5(3) 17 17 ?
C2 Li1 C13 91.0(2) . 17 ?
C2 Li1 C13 100.3(2) 17 17 ?
O1 Li1 C9 129.6(4) . 17 ?
C1 Li1 C9 99.0(3) . 17 ?
C1 Li1 C9 103.5(3) 17 17 ?
C2 Li1 C9 91.0(2) . 17 ?
C2 Li1 C9 100.3(2) 17 17 ?
O1 Li1 C8 96.1(4) . 17 ?
C1 Li1 C8 131.6(4) . 17 ?
C1 Li1 C8 115.4(4) 17 17 ?
C2 Li1 C8 114.0(4) . 17 ?
C2 Li1 C8 96.5(4) 17 17 ?
C9 Li1 C8 35.3(3) 17 17 ?
O1A Li1 Cr1 127.4(3) 17 . ?
O1 Li1 Cr1 126.3(3) . . ?
C1 Li1 Cr1 41.59(13) . . ?
C1 Li1 Cr1 41.59(13) 17 . ?
C2 Li1 Cr1 69.8(2) . . ?
C2 Li1 Cr1 69.5(2) 17 . ?
C13 Li1 Cr1 104.1(2) 17 . ?
C9 Li1 Cr1 104.1(2) 17 . ?
C8 Li1 Cr1 135.9(4) 17 . ?
O1A Li1 Li1 74.7(3) 17 17 ?
O1 Li1 Li1 147.4(5) . 17 ?
C1 Li1 Li1 88.0(2) . 17 ?
C1 Li1 Li1 46.09(15) 17 17 ?
C2 Li1 Li1 106.4(3) . 17 ?
C2 Li1 Li1 52.4(2) 17 17 ?
C13 Li1 Li1 57.5(3) 17 17 ?
C9 Li1 Li1 57.5(3) 17 17 ?
C8 Li1 Li1 78.1(4) 17 17 ?
Cr1 Li1 Li1 59.992(3) . 17 ?
O1A Li1 Li1 152.4(5) 17 21 ?
O1 Li1 Li1 74.5(3) . 21 ?
C1 Li1 Li1 46.17(14) . 21 ?
C1 Li1 Li1 85.7(2) 17 21 ?
C2 Li1 Li1 53.1(2) . 21 ?
C2 Li1 Li1 103.3(3) 17 21 ?
C13 Li1 Li1 143.3(4) 17 21 ?
C9 Li1 Li1 143.3(4) 17 21 ?
C8 Li1 Li1 158.9(4) 17 21 ?
Cr1 Li1 Li1 59.992(3) . 21 ?
Li1 Li1 Li1 119.94(2) 17 21 ?
C9 O1 C6 108.4(4) . . ?
C9 O1 Li1 117.8(3) . . ?
C6 O1 Li1 128.1(4) . . ?
C7 C6 O1 110.5(6) . . ?
C6 C7 C8 106.1(6) . . ?
C7 C8 C9 93.4(7) . . ?
C7 C8 Li1 139.1(8) . 21 ?
C9 C8 Li1 71.9(6) . 21 ?
O1 C9 C8 97.4(5) . . ?
O1 C9 Li1 98.1(3) . 21 ?
C8 C9 Li1 72.8(6) . 21 ?
C13 O1A C12 108.0(5) . . ?
C13 O1A Li1 117.0(4) . 21 ?
C12 O1A Li1 120.2(5) . 21 ?
C13 C10 C11 97.7(5) . . ?
C12 C11 C10 100.6(5) . . ?
C11 C12 O1A 112.7(8) . . ?
O1A C13 C10 112.1(5) . . ?
O1A C13 Li1 39.5(3) . 21 ?
C10 C13 Li1 125.9(6) . 21 ?

loop_
_geom_bond_atom_site_label_1
_geom_bond_atom_site_label_2
_geom_bond_distance
_geom_bond_site_symmetry_2
_geom_bond_publ_flag
Cr1 C1 2.076(2) 5 ?
Cr1 C1 2.076(2) 9 ?
Cr1 C1 2.076(2) 13 ?
Cr1 C1 2.076(2) . ?
Cr1 C1 2.076(2) 21 ?
Cr1 C1 2.076(2) 17 ?
Cr1 Li1 3.125(7) 13 ?
Cr1 Li1 3.125(7) 9 ?
Cr1 Li1 3.125(7) 5 ?
Cr1 Li1 3.125(7) 17 ?
Cr1 Li1 3.125(7) 21 ?
Cr1 Li1 3.125(7) . ?
C2 C1 1.216(3) . ?
C2 Si1 1.823(2) . ?
C2 Li1 2.573(8) . ?
C2 Li1 2.596(8) 21 ?
C1 Li1 2.254(8) . ?
C1 Li1 2.257(8) 21 ?
Si1 C4 1.856(3) . ?
Si1 C3 1.862(2) . ?
Si1 C5 1.862(3) . ?
Li1 O1A 1.957(8) 17 ?
Li1 O1 1.959(8) . ?
Li1 C1 2.257(8) 17 ?
Li1 C2 2.596(8) 17 ?
Li1 C13 2.740(8) 17 ?
Li1 C9 2.740(8) 17 ?
Li1 C8 2.75(2) 17 ?
Li1 Li1 3.126(7) 17 ?
Li1 Li1 3.126(7) 21 ?
O1 C9 1.339(5) . ?
O1 C6 1.400(7) . ?
C6 C7 1.325(7) . ?
C7 C8 1.577(14) . ?
C8 C9 1.667(13) . ?
C8 Li1 2.75(2) 21 ?
C9 Li1 2.740(8) 21 ?
O1A C13 1.226(5) . ?
O1A C12 1.434(10) . ?
O1A Li1 1.957(8) 21 ?
C10 C13 1.556(9) . ?
C10 C11 1.579(9) . ?
C11 C12 1.411(11) . ?
C13 Li1 2.740(8) 21 ?
